data_7043164
loop_
_publ_author_name
'Hansen, Bjarne R. S.'
'Tumanov, Nikolay'
'Santoru, Antonio'
'Pistidda, Claudio'
'Bednarcik, Jozef'
'Klassen, Thomas'
'Dornheim, Martin'
'Filinchuk, Yaroslav'
'Jensen, Torben Rene R.'

_publ_section_title
;
 Synthesis, structures and thermal decomposition of ammine MxB12H12
 complexes (M = Li, Na, Ca)
;
_journal_name_full 'Dalton Trans.'
_journal_paper_doi 10.1039/C7DT01414G
_journal_year 2017
_chemical_formula_moiety 'B12 H12 2-, 4(H3 N), 2(Na 1+) '
_chemical_formula_sum 'B12 H24 N4 Na2'
_chemical_formula_weight 255.93
_chemical_name_common
;
Tetraammine Disodium Dodecahydro-closo-dodecaborate
;
_chemical_name_systematic
;
Tetraammine Disodium Dodecahydro-closo-dodecaborate
;
_chemical_properties_physical ', Air-sensitive,Moisture-sensitive'
_space_group_IT_number 14
_symmetry_cell_setting monoclinic
_symmetry_space_group_name_Hall '-P 2yn'
_symmetry_space_group_name_H-M 'P 1 21/n 1'
_audit_block_doi 10.5517/ccdc.csd.cc1lzn5d
_audit_update_record
;
2016-06-30 deposited with the CCDC.
2017-05-30 downloaded from the CCDC.
;
_cell_angle_alpha 90.00000
_cell_angle_beta 98.3296(18)
_cell_angle_gamma 90.00000
_cell_formula_units_Z 2
_cell_length_a 8.6875(2)
_cell_length_b 9.4168(3)
_cell_length_c 9.9096(3)
_cell_measurement_reflns_used 1252
_cell_measurement_temperature 295
_cell_measurement_theta_max 50.00040
_cell_measurement_theta_min 4.05000
_cell_volume 802.14(4)
_computing_structure_refinement FULLPROF
_computing_structure_solution FOX
_diffrn_ambient_temperature 295
_diffrn_detector 'solid-state silicon microstrip detector'
_diffrn_detector_type 'Mythen II'
_diffrn_measurement_device_type 'Mythen II'
_diffrn_radiation_type synchrotron
_diffrn_radiation_wavelength 0.7750
_diffrn_source synchrotron
_exptl_absorpt_correction_type none
_exptl_crystal_colour colourless
_exptl_crystal_description powder
_pd_char_colour colourless
_pd_instr_location ' ?'
_pd_meas_2theta_range_inc 0.003604
_pd_meas_2theta_range_max 50.00040
_pd_meas_2theta_range_min 4.05000
_pd_meas_number_of_points 12757
_pd_meas_scan_method step
_pd_proc_2theta_range_inc 0.003604
_pd_proc_2theta_range_max 50.0063
_pd_proc_2theta_range_min 4.0559
_pd_proc_ls_pref_orient_corr ' ?'
_pd_proc_ls_prof_R_factor 1.8714
_pd_proc_ls_prof_wR_expected 0.1614
_pd_proc_ls_prof_wR_factor 2.1417
_pd_proc_number_of_points 12757
_pd_proc_wavelength 0.775000
_pd_spec_mounting
; 
Thin-wall 0.5 mm glass capillary
;
_pd_spec_mount_mode transmission
_pd_spec_shape cylinder
_pd_spec_size_axial 4
_pd_spec_size_equat 0.5
_pd_spec_size_thick 0.5
_refine_ls_goodness_of_fit_all 13.50
_refine_ls_number_parameters 42
_refine_ls_number_reflns 1252
_refine_ls_number_restraints 18
_refine_ls_R_I_factor 15.7765
_refine_ls_shift/su_max 0.01
_cod_data_source_file c7dt01414g2.cif
_cod_data_source_block Na2B12H12_4NH3
_cod_depositor_comments
;
The following automatic conversions were performed:

'_symmetry_cell_setting' value 'Monoclinic' changed to 'monoclinic'
according to
/home/data/users/saulius/crontab/automatic-downloads/rss-feeds/RSC/lib/dictionaries/cif_core.dic
dictionary named 'cif_core.dic' version 2.4.2 from 2011-04-26.

Automatic conversion script
Id: cif_fix_values 4973 2017-02-22 13:04:09Z antanas 
;
_cod_database_code 7043164
_pd_proc_ls_prof_cr_factor 20.4410
_pd_proc_ls_prof_cwr_factor 25.5226
_pd_proc_ls_prof_cwr_expected 1.9239
_pd_proc_ls_prof_chi2 175.9940
_pd_proc_ls_prof_echi2 182.2682

loop_
_symmetry_equiv_pos_as_xyz
x,y,z
-x+1/2,y+1/2,-z+1/2
-x,-y,-z
x+1/2,-y+1/2,z+1/2

loop_
_atom_site_label
_atom_site_fract_x
_atom_site_fract_y
_atom_site_fract_z
_atom_site_U_iso_or_equiv
_atom_site_occupancy
_atom_site_adp_type
_atom_site_type_symbol
N1 -0.0137(4) 0.2082(4) 0.4968(4) 0.0947(13) 1.00000 Uiso N
H11 0.0488(10) 0.1316(8) 0.5242(14) 0.0947(13) 1.00000 Uiso H
H12 -0.0081(10) 0.2710(11) 0.5678(12) 0.0947(13) 1.00000 Uiso H
H13 -0.1125(6) 0.1789(10) 0.4694(15) 0.0947(13) 1.00000 Uiso H
N2 0.4114(4) 0.0059(4) 0.6805(4) 0.0947(13) 1.00000 Uiso N
H21 0.4090(14) -0.0725(11) 0.7339(11) 0.0947(13) 1.00000 Uiso H
H22 0.4506(14) -0.0176(14) 0.6029(8) 0.0947(13) 1.00000 Uiso H
H23 0.3144(10) 0.0432(14) 0.6584(10) 0.0947(13) 1.00000 Uiso H
Na1 0.5818(3) 0.1791(3) 0.8078(3) 0.1287(12) 1.00000 Uiso Na
B1 -0.10727 0.01580 -0.16156 0.0653(11) 1.00000 Uiso B
B2 0.08469 -0.06287 -0.13483 0.0653(11) 1.00000 Uiso B
B3 -0.19902 -0.02451 -0.01191 0.0653(11) 1.00000 Uiso B
B4 0.11216 -0.15065 0.03132 0.0653(11) 1.00000 Uiso B
B5 -0.07618 -0.15502 -0.07699 0.0653(11) 1.00000 Uiso B
B6 -0.06352 -0.12588 0.10615 0.0653(11) 1.00000 Uiso B
H1 -0.18475 0.02659 -0.27854 0.0653(11) 1.00000 Uiso H
H2 0.14653 -0.10961 -0.23314 0.0653(11) 1.00000 Uiso H
H3 -0.34362 -0.04205 -0.02014 0.0653(11) 1.00000 Uiso H
H4 0.19633 -0.26241 0.05487 0.0653(11) 1.00000 Uiso H
H5 -0.13036 -0.26588 -0.13336 0.0653(11) 1.00000 Uiso H
H6 -0.10701 -0.21843 0.18359 0.0653(11) 1.00000 Uiso H

loop_
_atom_type_symbol
_atom_type_scat_Cromer_Mann_a1
_atom_type_scat_Cromer_Mann_b1
_atom_type_scat_Cromer_Mann_a2
_atom_type_scat_Cromer_Mann_b2
_atom_type_scat_Cromer_Mann_a3
_atom_type_scat_Cromer_Mann_b3
_atom_type_scat_Cromer_Mann_a4
_atom_type_scat_Cromer_Mann_b4
_atom_type_scat_Cromer_Mann_c
_atom_type_scat_dispersion_real
_atom_type_scat_dispersion_imag
_atom_type_scat_source
n 12.21260 0.00570 3.13220 9.89330 2.01250 28.99750 1.16630 0.58260 -11.52900 0.00400 0.00300 International_Tables_for_Crystallography_Vol.C(1991)_Tables_6.1.1.4_and_6.1.1.5
h 0.49300 10.51090 0.32291 26.12570 0.14019 3.14236 0.04081 57.79970 0.00304 0.00000 0.00000 International_Tables_for_Crystallography_Vol.C(1991)_Tables_6.1.1.4_and_6.1.1.5
na 4.76260 3.28500 3.17360 8.84220 1.26740 0.31360 1.11280 129.42400 0.67600 0.03000 0.02500 International_Tables_for_Crystallography_Vol.C(1991)_Tables_6.1.1.4_and_6.1.1.5
b 2.05450 23.21850 1.33260 1.02100 1.09790 60.34980 0.70680 0.14030 -0.19320 0.00000 0.00100 International_Tables_for_Crystallography_Vol.C(1991)_Tables_6.1.1.4_and_6.1.1.5

loop_
_geom_angle_atom_site_label_1
_geom_angle_atom_site_label_2
_geom_angle_atom_site_label_3
_geom_angle
_geom_angle_site_symmetry_1
_geom_angle_site_symmetry_3
H11 N1 H12 108.5(17) 1_555 1_555
H11 N1 H13 110.1(13) 1_555 1_555
H11 N1 Na1 108.7(11) 1_555 4_454
H12 N1 H13 111.7(17) 1_555 1_555
H12 N1 Na1 109.1(12) 1_555 4_454
H13 N1 Na1 108.7(10) 1_555 4_454
B2 B1 H1 122.0 1_555 1_555
B3 B1 H1 122.0 1_555 1_555
B4 B1 H1 122.0 3_555 1_555
B5 B1 H1 121.0 1_555 1_555
B6 B1 H1 122.0 3_555 1_555
B1 B2 H2 121.0 1_555 1_555
B3 B2 H2 122.0 3_555 1_555
B4 B2 H2 122.0 1_555 1_555
B5 B2 H2 121.0 1_555 1_555
B6 B2 H2 122.0 3_555 1_555
B1 B3 H3 122.0 1_555 1_555
B2 B3 H3 122.0 3_555 1_555
B4 B3 H3 122.0 3_555 1_555
B5 B3 H3 122.0 1_555 1_555
B6 B3 H3 122.0 1_555 1_555
B1 B4 H4 121.0 3_555 1_555
B2 B4 H4 122.0 1_555 1_555
B3 B4 H4 122.0 3_555 1_555
B5 B4 H4 122.0 1_555 1_555
B6 B4 H4 122.2 1_555 1_555
B1 B5 H5 121.0 1_555 1_555
B2 B5 H5 121.0 1_555 1_555
B3 B5 H5 122.0 1_555 1_555
B4 B5 H5 122.0 1_555 1_555
B6 B5 H5 123.0 1_555 1_555
B1 B6 H6 121.0 3_555 1_555
B2 B6 H6 123.0 3_555 1_555
B3 B6 H6 122.0 1_555 1_555
B4 B6 H6 121.0 1_555 1_555
B5 B6 H6 122.0 1_555 1_555

loop_
_geom_bond_atom_site_label_1
_geom_bond_atom_site_label_2
_geom_bond_distance
_geom_bond_site_symmetry_2
N1 H11 0.920(9) 1_555
N1 H12 0.915(12) 1_555
N1 H13 0.905(7) 1_555
N1 Na1 2.403(5) 4_454
N2 H21 0.910(11) 1_555
N2 H22 0.912(11) 1_555
N2 H23 0.910(10) 1_555
N2 Na1 2.429(4) 1_555
B1 B2 1.80888(4) 1_555
B1 B3 1.82239(5) 1_555
B1 B5 1.81583(5) 1_555
B1 H1 1.26000 1_555
B2 B4 1.82682(5) 1_555
B2 B5 1.80740(10) 1_555
B2 H2 1.26000 1_555
B3 B1 1.82239(5) 1_555
B3 B5 1.80680(10) 1_555
B3 B6 1.80738(4) 1_555
B3 H3 1.26000 1_555
B4 B3 1.83552(5) 3_555
B4 B5 1.82264(5) 1_555
B4 B6 1.80597(4) 1_555
B4 H4 1.28000 1_555
B5 B6 1.82297(5) 1_555
B5 H5 1.24000 1_555
B6 H6 1.26000 1_555
